data_9000110
loop_
_publ_author_name
'Peacor, D. R.'
'Buerger, M. J.'

_publ_section_title
;The determination and refinement of the structure of narsarsukite,
 Na2TiOSi4O10
;
_journal_name_full 'American Mineralogist'
_journal_page_first 539
_journal_page_last 556
_journal_volume 47
_journal_year 1962
_chemical_formula_sum 'Na4 O22 Si8 Ti2'
_chemical_name_mineral Narsarsukite
_space_group_IT_number 87
_symmetry_space_group_name_Hall '-I 4'
_symmetry_space_group_name_H-M 'I 4/m'
_cell_angle_alpha 90
_cell_angle_beta 90
_cell_angle_gamma 90
_cell_length_a 10.7269
_cell_length_b 10.7269
_cell_length_c 7.9476
_cell_formula_units_Z 2
_cell_volume 914.502
_database_code_amcsd 0000113
_exptl_crystal_density_diffrn 2.776
_cod_original_formula_sum 'Ti Na2 Si4 O11'
_cod_database_code 9000110

loop_
_space_group_symop_operation_xyz
x,y,z
1/2+x,1/2+y,1/2+z
y,-x,-z
1/2+y,1/2-x,1/2-z
-y,x,z
1/2-y,1/2+x,1/2+z
x,y,-z
1/2+x,1/2+y,1/2-z
-x,-y,z
1/2-x,1/2-y,1/2+z
-y,x,-z
1/2-y,1/2+x,1/2-z
y,-x,z
1/2+y,1/2-x,1/2+z
-x,-y,-z
1/2-x,1/2-y,1/2-z

loop_
_atom_site_label
_atom_site_fract_x
_atom_site_fract_y
_atom_site_fract_z
_atom_site_U_iso_or_equiv
Ti 0.00000 0.00000 0.23960 0.00165
Na 0.18580 0.13780 0.50000 0.01748
Si 0.01180 0.30850 0.19240 -0.00114
O1 0.00000 0.00000 0.00000 0.00063
O2 0.00000 0.00000 0.50000 0.00253
O3 -0.04000 0.30240 0.00000 0.00215
O4 0.04880 0.17540 0.26840 0.00469
O5 0.13240 0.40230 0.19380 0.00405

loop_
_cod_related_entry_id
_cod_related_entry_database
_cod_related_entry_code
1 AMCSD 0000113
